data_2220549
loop_
_publ_author_name
'Boeckmann, Jan'
'Jess, Inke'
'N\"ather, Christian'

_publ_section_title
Poly[(\m~6~-naphthalene-1,4-dicarboxylato-\k^6^<i>O</i>^1^:<i>O</i>^1'^:<i>O</i>^1'^:<i>O</i>^4^:<i>O</i>^4'^:<i>O</i>^4'^)iron(II)]
_journal_coeditor_code HY2174
_journal_issue 1
_journal_name_full 'Acta Crystallographica Section E'
_journal_page_first m102
_journal_paper_doi 10.1107/S1600536808042669
_journal_volume 65
_journal_year 2009
_chemical_formula_iupac '[Fe (C12 H6 O4)]'
_chemical_formula_moiety 'C12 H6 Fe O4'
_chemical_formula_sum 'C12 H6 Fe O4'
_chemical_formula_weight 270.02
_chemical_name_systematic
;
Poly[(\m~6~-naphthalene-1,4-dicarboxylato-
\k^6^O^1^:O^1'^:O^1'^:O^4^:O^4'^:O^4'^)iron(II)]
;
_space_group_IT_number 14
_symmetry_cell_setting monoclinic
_symmetry_space_group_name_Hall '-P 2yn'
_symmetry_space_group_name_H-M 'P 1 21/n 1'
_atom_sites_solution_hydrogens geom
_atom_sites_solution_primary direct
_atom_sites_solution_secondary difmap
_audit_creation_method SHELXL-97
_cell_angle_alpha 90.00
_cell_angle_beta 91.098(9)
_cell_angle_gamma 90.00
_cell_formula_units_Z 4
_cell_length_a 4.7863(4)
_cell_length_b 14.8940(9)
_cell_length_c 13.4705(10)
_cell_measurement_reflns_used 8000
_cell_measurement_temperature 170(2)
_cell_measurement_theta_max 26
_cell_measurement_theta_min 9
_cell_volume 960.10(12)
_computing_cell_refinement 'IPDS (Stoe & Cie, 1998)'
_computing_data_collection 'IPDS (Stoe & Cie, 1998)'
_computing_data_reduction 'IPDS (Stoe & Cie, 1998)'
_computing_molecular_graphics 'SHELXTL (Sheldrick, 2008) and DIAMOND (Brandenburg, 1999)'
_computing_publication_material 'SHELXTL (Sheldrick, 2008)'
_computing_structure_refinement 'SHELXL97 (Sheldrick, 2008)'
_computing_structure_solution 'SHELXS97 (Sheldrick, 2008)'
_diffrn_ambient_temperature 170(2)
_diffrn_measured_fraction_theta_full 0.969
_diffrn_measured_fraction_theta_max 0.969
_diffrn_measurement_device_type 'Stoe IPDS-1'
_diffrn_measurement_method \f
_diffrn_radiation_monochromator graphite
_diffrn_radiation_source 'fine-focus sealed tube'
_diffrn_radiation_type MoK\a
_diffrn_radiation_wavelength 0.71073
_diffrn_reflns_av_R_equivalents 0.0256
_diffrn_reflns_av_sigmaI/netI 0.0136
_diffrn_reflns_limit_h_max 6
_diffrn_reflns_limit_h_min -6
_diffrn_reflns_limit_k_max 19
_diffrn_reflns_limit_k_min -19
_diffrn_reflns_limit_l_max 17
_diffrn_reflns_limit_l_min -17
_diffrn_reflns_number 13722
_diffrn_reflns_theta_full 28.00
_diffrn_reflns_theta_max 28.00
_diffrn_reflns_theta_min 2.74
_exptl_absorpt_coefficient_mu 1.567
_exptl_absorpt_correction_type none
_exptl_crystal_colour yellow
_exptl_crystal_density_diffrn 1.868
_exptl_crystal_density_method 'not measured'
_exptl_crystal_description needle
_exptl_crystal_F_000 544
_exptl_crystal_size_max 0.30
_exptl_crystal_size_mid 0.04
_exptl_crystal_size_min 0.04
_refine_diff_density_max 0.403
_refine_diff_density_min -0.457
_refine_ls_extinction_coef 0.012(3)
_refine_ls_extinction_expression Fc^*^=kFc[1+0.001xFc^2^\l^3^/sin(2\q)]^-1/4^
_refine_ls_extinction_method 'SHELXL97 (Sheldrick, 2008)'
_refine_ls_goodness_of_fit_ref 1.064
_refine_ls_hydrogen_treatment constr
_refine_ls_matrix_type full
_refine_ls_number_parameters 155
_refine_ls_number_reflns 2256
_refine_ls_number_restraints 0
_refine_ls_restrained_S_all 1.064
_refine_ls_R_factor_all 0.0373
_refine_ls_R_factor_gt 0.0298
_refine_ls_shift/su_max 0.002
_refine_ls_shift/su_mean 0.000
_refine_ls_structure_factor_coef Fsqd
_refine_ls_weighting_details 'calc w=1/[\s^2^(Fo^2^)+(0.0535P)^2^+0.4222P] where P=(Fo^2^+2Fc^2^)/3'
_refine_ls_weighting_scheme calc
_refine_ls_wR_factor_gt 0.0826
_refine_ls_wR_factor_ref 0.0871
_reflns_number_gt 1816
_reflns_number_total 2256
_reflns_threshold_expression I>2\s(I)
_cod_data_source_file hy2174.cif
_cod_data_source_block I
_cod_depositor_comments
;
 Removing the "\" symbol from the _chemical_name_systematic
 data item value.

 Antanas Vaitkus,
 2017-03-29

The following automatic conversions were performed:
'_symmetry_cell_setting' value 'Monoclinic' changed to 'monoclinic'
according to '/home/saulius/struct/CIF-dictionaries/cif_core.dic'
dictionary named 'cif_core.dic' version 2.4.1 from 2010-06-29.

Automatic conversion script
Id: cif_fix_enum 1527 2010-12-29 10:47:43Z saulius 

The following automatic conversions were performed:

'_symmetry_cell_setting' value 'Monoclinic' changed to 'monoclinic'
according to /home/saulius/struct/CIF-dictionaries/cif_core.dic
dictionary named 'cif_core.dic' version 2.4.1 from 2010-06-29.

Automatic conversion script
Id: cif_fix_values 1715 2011-07-08 13:25:40Z adriana 
;
_cod_original_sg_symbol_H-M 'P 21/n'
_cod_database_code 2220549
_cod_database_fobs_code 2220549

loop_
_symmetry_equiv_pos_as_xyz
'x, y, z'
'-x+1/2, y+1/2, -z+1/2'
'-x, -y, -z'
'x-1/2, -y-1/2, z-1/2'

loop_
_atom_site_type_symbol
_atom_site_label
_atom_site_fract_x
_atom_site_fract_y
_atom_site_fract_z
_atom_site_U_iso_or_equiv
_atom_site_adp_type
_atom_site_calc_flag
_atom_site_refinement_flags
_atom_site_occupancy
_atom_site_disorder_assembly
_atom_site_disorder_group
Fe Fe1 0.24998(4) 0.440859(14) 0.501167(14) 0.00529(13) Uani d . 1 . .
O O1 0.6268(3) 0.44515(7) 0.59098(9) 0.0071(2) Uani d . 1 . .
O O2 1.0178(2) 0.36165(8) 0.59405(9) 0.0095(2) Uani d . 1 . .
O O3 -0.0120(2) 0.13335(8) 0.90581(9) 0.0099(2) Uani d . 1 . .
O O4 0.3838(3) 0.05263(7) 0.90583(9) 0.0067(2) Uani d . 1 . .
C C1 0.6451(3) 0.31639(10) 0.69582(11) 0.0077(3) Uani d . 1 . .
C C2 0.6838(4) 0.22537(11) 0.68337(12) 0.0097(3) Uani d . 1 . .
H H2 0.8026 0.2044 0.6326 0.012 Uiso calc R 1 . .
C C3 0.5492(4) 0.16326(11) 0.74501(12) 0.0097(3) Uani d . 1 . .
H H3 0.5782 0.1008 0.7353 0.012 Uiso calc R 1 . .
C C4 0.3761(3) 0.19163(10) 0.81920(11) 0.0074(3) Uani d . 1 . .
C C5 0.1863(4) 0.31859(12) 0.91907(13) 0.0165(4) Uani d . 1 . .
H H5 0.0869 0.2776 0.9593 0.020 Uiso calc R 1 . .
C C6 0.1788(5) 0.40864(12) 0.94029(14) 0.0233(5) Uani d . 1 . .
H H6 0.0777 0.4292 0.9959 0.028 Uiso calc R 1 . .
C C7 0.3198(5) 0.47108(12) 0.88038(13) 0.0199(4) Uani d . 1 . .
H H7 0.3155 0.5332 0.8963 0.024 Uiso calc R 1 . .
C C8 0.4628(4) 0.44215(10) 0.79915(13) 0.0135(4) Uani d . 1 . .
H H8 0.5519 0.4848 0.7579 0.016 Uiso calc R 1 . .
C C9 0.4798(3) 0.34898(10) 0.77570(11) 0.0081(3) Uani d . 1 . .
C C10 0.3413(3) 0.28589(11) 0.83760(11) 0.0084(3) Uani d . 1 . .
C C11 0.7751(3) 0.37880(10) 0.62232(11) 0.0067(3) Uani d . 1 . .
C C12 0.2371(3) 0.12168(10) 0.88160(11) 0.0067(3) Uani d . 1 . .

loop_
_atom_site_aniso_label
_atom_site_aniso_U_11
_atom_site_aniso_U_22
_atom_site_aniso_U_33
_atom_site_aniso_U_12
_atom_site_aniso_U_13
_atom_site_aniso_U_23
Fe1 0.00470(18) 0.00449(16) 0.00679(17) 0.00009(8) 0.00311(10) 0.00003(7)
O1 0.0072(6) 0.0065(5) 0.0076(5) 0.0000(4) 0.0012(4) 0.0020(4)
O2 0.0071(6) 0.0088(5) 0.0129(5) 0.0000(4) 0.0048(4) 0.0036(4)
O3 0.0063(6) 0.0095(5) 0.0139(5) -0.0002(4) 0.0036(4) 0.0044(4)
O4 0.0071(6) 0.0056(5) 0.0074(5) -0.0002(4) 0.0009(4) 0.0023(4)
C1 0.0069(7) 0.0085(7) 0.0078(7) -0.0012(6) 0.0011(6) 0.0027(5)
C2 0.0103(8) 0.0096(7) 0.0094(7) 0.0010(6) 0.0048(6) 0.0017(5)
C3 0.0116(8) 0.0071(7) 0.0104(7) 0.0008(5) 0.0032(6) 0.0020(6)
C4 0.0068(8) 0.0071(7) 0.0082(6) -0.0004(5) 0.0009(5) 0.0029(5)
C5 0.0230(10) 0.0120(8) 0.0150(8) 0.0004(7) 0.0117(7) 0.0020(6)
C6 0.0367(12) 0.0128(9) 0.0210(9) 0.0038(8) 0.0183(8) -0.0011(7)
C7 0.0338(11) 0.0089(8) 0.0173(8) 0.0011(7) 0.0100(8) -0.0005(6)
C8 0.0207(10) 0.0077(8) 0.0122(7) -0.0020(6) 0.0050(7) 0.0011(6)
C9 0.0084(8) 0.0075(7) 0.0083(7) -0.0003(5) 0.0017(6) 0.0017(5)
C10 0.0091(8) 0.0081(7) 0.0080(7) 0.0004(5) 0.0025(6) 0.0016(5)
C11 0.0074(8) 0.0066(7) 0.0061(6) -0.0018(5) 0.0012(5) 0.0000(5)
C12 0.0076(8) 0.0070(7) 0.0056(6) -0.0011(5) 0.0015(5) 0.0004(5)

loop_
_atom_type_symbol
_atom_type_description
_atom_type_scat_dispersion_real
_atom_type_scat_dispersion_imag
_atom_type_scat_source
C C 0.0033 0.0016 'International Tables Vol C Tables 4.2.6.8 and 6.1.1.4'
H H 0.0000 0.0000 'International Tables Vol C Tables 4.2.6.8 and 6.1.1.4'
O O 0.0106 0.0060 'International Tables Vol C Tables 4.2.6.8 and 6.1.1.4'
Fe Fe 0.3463 0.8444 'International Tables Vol C Tables 4.2.6.8 and 6.1.1.4'

loop_
_geom_angle_atom_site_label_1
_geom_angle_atom_site_label_2
_geom_angle_atom_site_label_3
_geom_angle_site_symmetry_1
_geom_angle_site_symmetry_3
_geom_angle
_geom_angle_publ_flag
O3 Fe1 O2 4_665 1_455 112.54(5) ?
O3 Fe1 O1 4_665 . 84.19(5) ?
O2 Fe1 O1 1_455 . 97.55(5) ?
O3 Fe1 O4 4_665 4_565 96.08(5) ?
O2 Fe1 O4 1_455 4_565 86.89(5) ?
O1 Fe1 O4 . 4_565 175.08(4) ?
O3 Fe1 O4 4_665 2_556 159.92(5) ?
O2 Fe1 O4 1_455 2_556 85.45(4) ?
O1 Fe1 O4 . 2_556 84.65(4) ?
O4 Fe1 O4 4_565 2_556 93.64(4) ?
O3 Fe1 O1 4_665 3_666 84.50(4) ?
O2 Fe1 O1 1_455 3_666 160.39(5) ?
O1 Fe1 O1 . 3_666 93.65(4) ?
O4 Fe1 O1 4_565 3_666 81.50(4) ?
O4 Fe1 O1 2_556 3_666 79.61(5) ?
O3 Fe1 Fe1 4_665 3_566 140.19(4) ?
O2 Fe1 Fe1 1_455 3_566 84.39(3) ?
O1 Fe1 Fe1 . 3_566 130.85(3) ?
O4 Fe1 Fe1 4_565 3_566 47.26(3) ?
O4 Fe1 Fe1 2_556 3_566 46.37(3) ?
O1 Fe1 Fe1 3_666 3_566 76.12(3) ?
O3 Fe1 Fe1 4_665 3_666 81.72(3) ?
O2 Fe1 Fe1 1_455 3_666 142.14(4) ?
O1 Fe1 Fe1 . 3_666 47.35(3) ?
O4 Fe1 Fe1 4_565 3_666 127.79(3) ?
O4 Fe1 Fe1 2_556 3_666 78.44(3) ?
O1 Fe1 Fe1 3_666 3_666 46.30(3) ?
Fe1 Fe1 Fe1 3_566 3_666 107.275(14) ?
C11 O1 Fe1 . . 127.88(10) ?
C11 O1 Fe1 . 3_666 129.03(11) ?
Fe1 O1 Fe1 . 3_666 86.35(4) ?
C11 O2 Fe1 . 1_655 125.49(10) ?
C12 O3 Fe1 . 4_566 128.98(10) ?
C12 O4 Fe1 . 4_666 123.36(10) ?
C12 O4 Fe1 . 2_546 126.21(10) ?
Fe1 O4 Fe1 4_666 2_546 86.36(4) ?
C2 C1 C9 . . 120.12(14) ?
C2 C1 C11 . . 118.04(13) ?
C9 C1 C11 . . 121.82(14) ?
C1 C2 C3 . . 120.69(15) ?
C1 C2 H2 . . 119.7 ?
C3 C2 H2 . . 119.7 ?
C4 C3 C2 . . 121.01(15) ?
C4 C3 H3 . . 119.5 ?
C2 C3 H3 . . 119.5 ?
C3 C4 C10 . . 119.93(14) ?
C3 C4 C12 . . 118.20(14) ?
C10 C4 C12 . . 121.83(13) ?
C6 C5 C10 . . 120.77(16) ?
C6 C5 H5 . . 119.6 ?
C10 C5 H5 . . 119.6 ?
C5 C6 C7 . . 120.69(16) ?
C5 C6 H6 . . 119.7 ?
C7 C6 H6 . . 119.7 ?
C8 C7 C6 . . 120.04(16) ?
C8 C7 H7 . . 120.0 ?
C6 C7 H7 . . 120.0 ?
C7 C8 C9 . . 120.93(15) ?
C7 C8 H8 . . 119.5 ?
C9 C8 H8 . . 119.5 ?
C8 C9 C10 . . 118.82(14) ?
C8 C9 C1 . . 122.06(14) ?
C10 C9 C1 . . 119.01(14) ?
C5 C10 C9 . . 118.68(14) ?
C5 C10 C4 . . 122.14(14) ?
C9 C10 C4 . . 119.07(13) ?
O2 C11 O1 . . 124.47(14) ?
O2 C11 C1 . . 118.13(14) ?
O1 C11 C1 . . 117.38(14) ?
O3 C12 O4 . . 124.25(14) ?
O3 C12 C4 . . 118.88(14) ?
O4 C12 C4 . . 116.87(14) ?

loop_
_geom_bond_atom_site_label_1
_geom_bond_atom_site_label_2
_geom_bond_site_symmetry_2
_geom_bond_distance
_geom_bond_publ_flag
Fe1 O3 4_665 2.0557(11) y
Fe1 O2 1_455 2.0604(11) y
Fe1 O1 . 2.1533(13) y
Fe1 O4 4_565 2.1550(13) y
Fe1 O4 2_556 2.1867(11) y
Fe1 O1 3_666 2.1908(11) y
Fe1 Fe1 3_566 2.9712(4) y
Fe1 Fe1 3_666 2.9724(4) y
O1 C11 . 1.2835(19) ?
O2 C11 . 1.256(2) ?
O3 C12 . 1.254(2) ?
O4 C12 . 1.2839(19) ?
C1 C2 . 1.379(2) ?
C1 C9 . 1.433(2) ?
C1 C11 . 1.502(2) ?
C2 C3 . 1.407(2) ?
C2 H2 . 0.9500 ?
C3 C4 . 1.377(2) ?
C3 H3 . 0.9500 ?
C4 C10 . 1.436(2) ?
C4 C12 . 1.502(2) ?
C5 C6 . 1.372(3) ?
C5 C10 . 1.422(2) ?
C5 H5 . 0.9500 ?
C6 C7 . 1.411(3) ?
C6 H6 . 0.9500 ?
C7 C8 . 1.371(2) ?
C7 H7 . 0.9500 ?
C8 C9 . 1.426(2) ?
C8 H8 . 0.9500 ?
C9 C10 . 1.428(2) ?
